data_2211823
loop_
_publ_author_name
'Dornhaus, Franz'
'Bolte, Michael'

_publ_section_title
;
 Lithium tetrakis(diphenylphosphino)borate diethyl ether solvate
;
_journal_coeditor_code HB2216
_journal_issue 1
_journal_name_full 'Acta Crystallographica Section E'
_journal_page_first m39
_journal_page_last m40
_journal_paper_doi 10.1107/S1600536806051130
_journal_volume 63
_journal_year 2007
_chemical_formula_iupac 'Li +, C48 H40 B P4 -, C4 H10 O'
_chemical_formula_moiety 'Li +, C48 H40 B P4 -, C4 H10 O'
_chemical_formula_sum 'C52 H50 B Li O P4'
_chemical_formula_weight 832.55
_chemical_name_systematic
;
Lithium tetrakis(diphenylphosphino)borate diethyl ether solvate
;
_space_group_IT_number 4
_symmetry_cell_setting monoclinic
_symmetry_space_group_name_Hall 'P 2yb'
_symmetry_space_group_name_H-M 'P 1 21 1'
_atom_sites_solution_hydrogens geom
_atom_sites_solution_primary direct
_atom_sites_solution_secondary difmap
_audit_creation_method SHELXL-97
_cell_angle_alpha 90.00
_cell_angle_beta 91.216(5)
_cell_angle_gamma 90.00
_cell_formula_units_Z 2
_cell_length_a 11.7386(7)
_cell_length_b 13.2135(11)
_cell_length_c 14.4602(9)
_cell_measurement_reflns_used 22354
_cell_measurement_temperature 173(2)
_cell_measurement_theta_max 27.3
_cell_measurement_theta_min 3.1
_cell_volume 2242.4(3)
_computing_cell_refinement X-AREA
_computing_data_collection 'X-AREA (Stoe & Cie, 2001)'
_computing_data_reduction X-AREA
_computing_molecular_graphics 'XP in SHELXTL-Plus (Sheldrick, 1991)'
_computing_publication_material SHELXL97
_computing_structure_refinement 'SHELXL97 (Sheldrick, 1997)'
_computing_structure_solution 'SHELXS97 (Sheldrick, 1997)'
_diffrn_ambient_temperature 173(2)
_diffrn_measured_fraction_theta_full 0.998
_diffrn_measured_fraction_theta_max 0.985
_diffrn_measurement_device_type 'Stoe IPDS-II two-circle'
_diffrn_measurement_method \w
_diffrn_radiation_monochromator graphite
_diffrn_radiation_source 'fine-focus sealed tube'
_diffrn_radiation_type MoK\a
_diffrn_radiation_wavelength 0.71073
_diffrn_reflns_av_R_equivalents 0.0378
_diffrn_reflns_av_sigmaI/netI 0.0383
_diffrn_reflns_limit_h_max 15
_diffrn_reflns_limit_h_min -14
_diffrn_reflns_limit_k_max 15
_diffrn_reflns_limit_k_min -17
_diffrn_reflns_limit_l_max 18
_diffrn_reflns_limit_l_min -18
_diffrn_reflns_number 16919
_diffrn_reflns_theta_full 25.00
_diffrn_reflns_theta_max 27.66
_diffrn_reflns_theta_min 3.08
_diffrn_standards_decay_% 0
_diffrn_standards_interval_time 0
_diffrn_standards_number 0
_exptl_absorpt_coefficient_mu 0.206
_exptl_absorpt_correction_T_max 0.9094
_exptl_absorpt_correction_T_min 0.9040
_exptl_absorpt_correction_type multi-scan
_exptl_absorpt_process_details '(MULABS; Spek, 2003; Blessing, 1995)'
_exptl_crystal_colour yellow
_exptl_crystal_density_diffrn 1.233
_exptl_crystal_density_method 'not measured'
_exptl_crystal_description block
_exptl_crystal_F_000 876
_exptl_crystal_size_max 0.50
_exptl_crystal_size_mid 0.49
_exptl_crystal_size_min 0.47
_refine_diff_density_max 0.277
_refine_diff_density_min -0.227
_refine_ls_abs_structure_details 'Flack (1983), 3383 Friedel pairs'
_refine_ls_abs_structure_Flack -0.04(5)
_refine_ls_extinction_coef 0.0061(12)
_refine_ls_extinction_expression Fc^*^=kFc[1+0.001xFc^2^\l^3^/sin(2\q)]^-1/4^
_refine_ls_extinction_method SHELXL97
_refine_ls_goodness_of_fit_ref 1.048
_refine_ls_hydrogen_treatment constr
_refine_ls_matrix_type full
_refine_ls_number_parameters 533
_refine_ls_number_reflns 8770
_refine_ls_number_restraints 1
_refine_ls_restrained_S_all 1.048
_refine_ls_R_factor_all 0.0404
_refine_ls_R_factor_gt 0.0377
_refine_ls_shift/su_max 0.001
_refine_ls_shift/su_mean 0.000
_refine_ls_structure_factor_coef Fsqd
_refine_ls_weighting_details 'calc w=1/[\s^2^(Fo^2^)+(0.0682P)^2^+0.0442P] where P=(Fo^2^+2Fc^2^)/3'
_refine_ls_weighting_scheme calc
_refine_ls_wR_factor_gt 0.0957
_refine_ls_wR_factor_ref 0.0968
_reflns_number_gt 8251
_reflns_number_total 8770
_reflns_threshold_expression I>2\s(I)
_cod_data_source_file hb2216.cif
_cod_data_source_block I
_cod_original_sg_symbol_H-M 'P 21'
_cod_database_code 2211823
_cod_database_fobs_code 2211823

loop_
_symmetry_equiv_pos_as_xyz
'x, y, z'
'-x, y+1/2, -z'

loop_
_atom_site_type_symbol
_atom_site_label
_atom_site_fract_x
_atom_site_fract_y
_atom_site_fract_z
_atom_site_U_iso_or_equiv
_atom_site_adp_type
_atom_site_calc_flag
_atom_site_refinement_flags
_atom_site_occupancy
B B1 0.71798(18) 0.40289(17) 0.75468(13) 0.0180(4) Uani d . 1
P P1 0.67919(5) 0.26593(4) 0.70151(3) 0.01957(11) Uani d . 1
P P2 0.81746(4) 0.40271(4) 0.86984(3) 0.02002(11) Uani d . 1
P P3 0.59887(5) 0.51452(4) 0.75322(3) 0.02022(11) Uani d . 1
P P4 0.82487(5) 0.48489(4) 0.67279(3) 0.02072(11) Uani d . 1
C C11 0.79815(19) 0.17820(15) 0.72808(14) 0.0227(4) Uani d . 1
C C12 0.8405(2) 0.15454(17) 0.81677(14) 0.0282(5) Uani d . 1
H H12 0.8019 0.1787 0.8695 0.034 Uiso calc R 1
C C13 0.9382(2) 0.09619(19) 0.82852(17) 0.0371(5) Uani d . 1
H H13 0.9657 0.0809 0.8892 0.045 Uiso calc R 1
C C14 0.9961(2) 0.0599(2) 0.7524(2) 0.0399(6) Uani d . 1
H H14 1.0641 0.0218 0.7611 0.048 Uiso calc R 1
C C15 0.9545(2) 0.07954(18) 0.66447(18) 0.0349(5) Uani d . 1
H H15 0.9928 0.0538 0.6123 0.042 Uiso calc R 1
C C16 0.8557(2) 0.13733(17) 0.65232(15) 0.0278(4) Uani d . 1
H H16 0.8268 0.1494 0.5915 0.033 Uiso calc R 1
C C21 0.55944(19) 0.20858(15) 0.76311(13) 0.0208(4) Uani d . 1
C C22 0.45621(19) 0.26258(18) 0.76551(13) 0.0255(4) Uani d . 1
H H22 0.4522 0.3282 0.7389 0.031 Uiso calc R 1
C C23 0.3598(2) 0.22203(19) 0.80602(15) 0.0300(5) Uani d . 1
H H23 0.2924 0.2615 0.8096 0.036 Uiso calc R 1
C C24 0.3617(2) 0.12410(18) 0.84130(15) 0.0302(5) Uani d . 1
H H24 0.2957 0.0958 0.8681 0.036 Uiso calc R 1
C C25 0.4617(2) 0.06859(18) 0.83665(15) 0.0317(5) Uani d . 1
H H25 0.4636 0.0012 0.8594 0.038 Uiso calc R 1
C C26 0.5596(2) 0.11023(17) 0.79905(15) 0.0275(4) Uani d . 1
H H26 0.6275 0.0712 0.7978 0.033 Uiso calc R 1
C C31 0.85221(18) 0.53581(16) 0.90069(13) 0.0227(4) Uani d . 1
C C32 0.7774(2) 0.60524(17) 0.94080(14) 0.0273(4) Uani d . 1
H H32 0.6999 0.5870 0.9487 0.033 Uiso calc R 1
C C33 0.8154(3) 0.70120(19) 0.96934(16) 0.0370(6) Uani d . 1
H H33 0.7637 0.7473 0.9964 0.044 Uiso calc R 1
C C34 0.9282(3) 0.7290(2) 0.95826(18) 0.0441(7) Uani d . 1
H H34 0.9541 0.7935 0.9787 0.053 Uiso calc R 1
C C35 1.0031(2) 0.6622(2) 0.91719(18) 0.0412(6) Uani d . 1
H H35 1.0801 0.6814 0.9082 0.049 Uiso calc R 1
C C36 0.9650(2) 0.5667(2) 0.88919(16) 0.0320(5) Uani d . 1
H H36 1.0171 0.5215 0.8615 0.038 Uiso calc R 1
C C41 0.74612(19) 0.36203(15) 0.97580(13) 0.0223(4) Uani d . 1
C C42 0.6545(2) 0.29499(18) 0.97678(15) 0.0328(5) Uani d . 1
H H42 0.6172 0.2771 0.9202 0.039 Uiso calc R 1
C C43 0.6166(3) 0.2535(2) 1.06010(17) 0.0414(6) Uani d . 1
H H43 0.5541 0.2078 1.0595 0.050 Uiso calc R 1
C C44 0.6701(3) 0.27912(19) 1.14292(15) 0.0398(6) Uani d . 1
H H44 0.6448 0.2509 1.1993 0.048 Uiso calc R 1
C C45 0.7604(2) 0.3459(2) 1.14311(14) 0.0345(5) Uani d . 1
H H45 0.7965 0.3643 1.2001 0.041 Uiso calc R 1
C C46 0.7993(2) 0.38676(17) 1.06081(13) 0.0271(4) Uani d . 1
H H46 0.8623 0.4318 1.0622 0.033 Uiso calc R 1
C C51 0.47021(18) 0.49705(16) 0.82368(13) 0.0238(4) Uani d . 1
C C52 0.3609(2) 0.50769(19) 0.78484(15) 0.0301(5) Uani d . 1
H H52 0.3526 0.5216 0.7206 0.036 Uiso calc R 1
C C53 0.2638(2) 0.4984(2) 0.83790(17) 0.0374(6) Uani d . 1
H H53 0.1905 0.5060 0.8096 0.045 Uiso calc R 1
C C54 0.2734(2) 0.4783(2) 0.93123(17) 0.0401(6) Uani d . 1
H H54 0.2073 0.4712 0.9675 0.048 Uiso calc R 1
C C55 0.3803(2) 0.4686(2) 0.97106(16) 0.0389(6) Uani d . 1
H H55 0.3875 0.4549 1.0354 0.047 Uiso calc R 1
C C56 0.4787(2) 0.4785(2) 0.91863(15) 0.0318(5) Uani d . 1
H H56 0.5517 0.4726 0.9479 0.038 Uiso calc R 1
C C61 0.53104(18) 0.52610(17) 0.63757(13) 0.0240(4) Uani d . 1
C C62 0.4934(2) 0.62226(19) 0.60950(16) 0.0336(5) Uani d . 1
H H62 0.5053 0.6783 0.6498 0.040 Uiso calc R 1
C C63 0.4393(2) 0.6377(2) 0.52449(18) 0.0393(6) Uani d . 1
H H63 0.4141 0.7034 0.5070 0.047 Uiso calc R 1
C C64 0.4223(2) 0.5564(2) 0.46525(16) 0.0371(6) Uani d . 1
H H64 0.3858 0.5664 0.4067 0.045 Uiso calc R 1
C C65 0.4583(2) 0.4607(2) 0.49133(15) 0.0320(5) Uani d . 1
H H65 0.4467 0.4052 0.4504 0.038 Uiso calc R 1
C C66 0.51149(19) 0.44515(18) 0.57698(14) 0.0261(4) Uani d . 1
H H66 0.5348 0.3789 0.5945 0.031 Uiso calc R 1
C C71 0.78031(18) 0.47701(17) 0.55017(13) 0.0234(4) Uani d . 1
C C72 0.7439(2) 0.56466(19) 0.50429(15) 0.0289(5) Uani d . 1
H H72 0.7427 0.6273 0.5364 0.035 Uiso calc R 1
C C73 0.7092(2) 0.5606(2) 0.41138(16) 0.0377(6) Uani d . 1
H H73 0.6843 0.6204 0.3807 0.045 Uiso calc R 1
C C74 0.7108(2) 0.4707(2) 0.36440(15) 0.0416(6) Uani d . 1
H H74 0.6863 0.4684 0.3014 0.050 Uiso calc R 1
C C75 0.7483(2) 0.3823(2) 0.40842(15) 0.0383(6) Uani d . 1
H H75 0.7497 0.3201 0.3755 0.046 Uiso calc R 1
C C76 0.7837(2) 0.38614(18) 0.50083(14) 0.0289(5) Uani d . 1
H H76 0.8104 0.3264 0.5307 0.035 Uiso calc R 1
C C81 0.97120(19) 0.43626(18) 0.66047(13) 0.0251(4) Uani d . 1
C C82 1.0130(2) 0.34390(18) 0.69276(15) 0.0290(5) Uani d . 1
H H82 0.9667 0.3018 0.7296 0.035 Uiso calc R 1
C C83 1.1233(2) 0.3131(2) 0.67090(18) 0.0375(5) Uani d . 1
H H83 1.1502 0.2490 0.6917 0.045 Uiso calc R 1
C C84 1.1935(2) 0.3739(2) 0.61991(19) 0.0433(7) Uani d . 1
H H84 1.2679 0.3518 0.6052 0.052 Uiso calc R 1
C C85 1.1547(2) 0.4677(3) 0.59023(19) 0.0465(7) Uani d . 1
H H85 1.2033 0.5108 0.5563 0.056 Uiso calc R 1
C C86 1.0450(2) 0.4989(2) 0.60991(16) 0.0374(6) Uani d . 1
H H86 1.0191 0.5632 0.5891 0.045 Uiso calc R 1
Li Li1 0.7702(4) 0.6387(3) 0.7664(3) 0.0349(9) Uani d . 1
C C1 0.6386(4) 0.8379(3) 0.7698(3) 0.0702(11) Uani d . 1
H H1A 0.5966 0.9017 0.7749 0.105 Uiso calc R 1
H H1B 0.6426 0.8047 0.8304 0.105 Uiso calc R 1
H H1C 0.5993 0.7935 0.7252 0.105 Uiso calc R 1
C C2 0.7531(4) 0.8584(3) 0.7388(5) 0.107(2) Uani d . 1
H H2A 0.7488 0.8938 0.6785 0.129 Uiso calc R 1
H H2B 0.7924 0.9035 0.7838 0.129 Uiso calc R 1
O O1 0.81664(18) 0.76846(15) 0.72935(14) 0.0453(4) Uani d . 1
C C3 0.9336(3) 0.7801(3) 0.6986(2) 0.0594(8) Uani d . 1
H H3A 0.9698 0.8376 0.7318 0.071 Uiso calc R 1
H H3B 0.9774 0.7182 0.7141 0.071 Uiso calc R 1
C C4 0.9376(4) 0.7981(4) 0.5995(3) 0.0820(13) Uani d . 1
H H4A 1.0171 0.8052 0.5812 0.123 Uiso calc R 1
H H4B 0.8959 0.8603 0.5842 0.123 Uiso calc R 1
H H4C 0.9026 0.7409 0.5664 0.123 Uiso calc R 1

loop_
_atom_site_aniso_label
_atom_site_aniso_U_11
_atom_site_aniso_U_22
_atom_site_aniso_U_33
_atom_site_aniso_U_12
_atom_site_aniso_U_13
_atom_site_aniso_U_23
B1 0.0182(10) 0.0175(9) 0.0185(8) -0.0003(9) 0.0011(7) -0.0001(7)
P1 0.0224(3) 0.0169(2) 0.0194(2) -0.0001(2) -0.00025(17) -0.00132(17)
P2 0.0221(3) 0.0203(2) 0.0176(2) 0.0008(2) 0.00002(17) -0.00128(17)
P3 0.0201(3) 0.0181(2) 0.0224(2) 0.00179(19) 0.00086(17) -0.00032(17)
P4 0.0214(3) 0.0206(2) 0.0203(2) -0.0008(2) 0.00266(17) 0.00129(17)
C11 0.0238(11) 0.0164(9) 0.0278(9) -0.0009(8) 0.0006(8) -0.0021(7)
C12 0.0357(13) 0.0211(10) 0.0278(10) 0.0018(9) -0.0029(8) -0.0031(8)
C13 0.0405(15) 0.0291(12) 0.0412(12) 0.0075(11) -0.0119(10) 0.0002(9)
C14 0.0289(13) 0.0274(12) 0.0633(16) 0.0069(10) -0.0038(11) -0.0035(11)
C15 0.0325(13) 0.0277(12) 0.0447(13) 0.0025(10) 0.0081(10) -0.0074(9)
C16 0.0280(12) 0.0244(10) 0.0309(10) 0.0002(9) 0.0024(8) -0.0042(8)
C21 0.0257(11) 0.0190(9) 0.0176(8) -0.0014(8) -0.0034(7) -0.0035(6)
C22 0.0260(11) 0.0213(9) 0.0290(9) -0.0014(9) -0.0012(7) 0.0000(8)
C23 0.0268(12) 0.0305(11) 0.0326(11) -0.0008(9) 0.0009(8) -0.0037(8)
C24 0.0310(12) 0.0322(12) 0.0275(10) -0.0080(10) 0.0040(8) -0.0015(8)
C25 0.0382(14) 0.0252(11) 0.0317(11) -0.0038(10) 0.0008(9) 0.0051(8)
C26 0.0298(12) 0.0206(10) 0.0322(10) 0.0002(9) 0.0001(8) 0.0015(8)
C31 0.0248(11) 0.0242(10) 0.0190(8) -0.0010(8) 0.0006(7) -0.0007(7)
C32 0.0294(12) 0.0250(10) 0.0278(10) -0.0026(9) 0.0051(8) -0.0028(8)
C33 0.0504(16) 0.0271(12) 0.0338(12) -0.0049(11) 0.0078(10) -0.0069(9)
C34 0.0598(19) 0.0322(13) 0.0404(13) -0.0191(13) 0.0011(12) -0.0045(10)
C35 0.0356(14) 0.0427(15) 0.0455(13) -0.0194(12) 0.0026(10) -0.0023(11)
C36 0.0242(12) 0.0376(13) 0.0341(11) -0.0065(10) -0.0004(8) -0.0016(9)
C41 0.0295(11) 0.0181(9) 0.0193(8) 0.0038(8) 0.0021(7) -0.0004(7)
C42 0.0440(14) 0.0306(12) 0.0239(10) -0.0101(10) 0.0024(9) -0.0046(8)
C43 0.0597(18) 0.0293(13) 0.0358(12) -0.0134(12) 0.0129(11) -0.0006(9)
C44 0.0632(18) 0.0309(13) 0.0259(10) 0.0045(12) 0.0142(10) 0.0060(9)
C45 0.0484(15) 0.0355(13) 0.0195(9) 0.0089(11) 0.0004(9) -0.0005(8)
C46 0.0327(12) 0.0272(11) 0.0214(9) 0.0049(9) -0.0020(7) -0.0011(7)
C51 0.0239(11) 0.0215(10) 0.0261(9) 0.0012(8) 0.0022(7) -0.0040(7)
C52 0.0242(11) 0.0374(13) 0.0287(10) 0.0063(10) 0.0014(8) 0.0001(9)
C53 0.0220(12) 0.0501(16) 0.0402(12) 0.0067(11) 0.0040(9) -0.0030(11)
C54 0.0308(14) 0.0525(15) 0.0375(12) -0.0035(12) 0.0132(10) -0.0033(11)
C55 0.0352(14) 0.0541(16) 0.0275(11) -0.0068(12) 0.0051(9) 0.0007(10)
C56 0.0274(12) 0.0395(13) 0.0285(10) -0.0032(10) 0.0000(8) 0.0018(9)
C61 0.0206(10) 0.0286(11) 0.0230(9) 0.0030(8) 0.0020(7) 0.0054(7)
C62 0.0373(14) 0.0295(12) 0.0340(11) 0.0086(10) 0.0001(9) 0.0065(9)
C63 0.0368(15) 0.0400(14) 0.0411(12) 0.0116(11) 0.0020(10) 0.0171(10)
C64 0.0290(13) 0.0549(16) 0.0274(10) 0.0070(11) -0.0006(8) 0.0138(10)
C65 0.0289(12) 0.0432(14) 0.0237(10) 0.0026(10) -0.0010(8) 0.0020(8)
C66 0.0255(12) 0.0285(11) 0.0243(9) 0.0020(9) 0.0010(8) 0.0041(8)
C71 0.0203(10) 0.0301(11) 0.0199(8) 0.0005(8) 0.0035(7) 0.0051(7)
C72 0.0264(12) 0.0317(11) 0.0287(10) 0.0000(9) 0.0039(8) 0.0094(8)
C73 0.0331(13) 0.0521(15) 0.0280(11) 0.0065(12) 0.0023(9) 0.0179(10)
C74 0.0397(15) 0.0652(18) 0.0198(10) 0.0122(13) 0.0008(9) 0.0062(10)
C75 0.0397(14) 0.0513(16) 0.0239(10) 0.0059(12) 0.0038(9) -0.0058(9)
C76 0.0316(12) 0.0330(12) 0.0223(9) 0.0071(10) 0.0037(8) 0.0009(8)
C81 0.0200(11) 0.0339(11) 0.0214(9) -0.0029(9) 0.0002(7) 0.0002(8)
C82 0.0220(11) 0.0305(12) 0.0346(10) -0.0045(9) 0.0006(8) -0.0027(8)
C83 0.0256(13) 0.0365(13) 0.0504(14) 0.0022(10) -0.0009(10) -0.0051(11)
C84 0.0196(12) 0.065(2) 0.0454(13) 0.0048(12) 0.0032(9) -0.0070(12)
C85 0.0257(13) 0.071(2) 0.0429(13) -0.0060(13) 0.0082(10) 0.0136(13)
C86 0.0260(12) 0.0468(15) 0.0395(11) -0.0048(11) 0.0033(9) 0.0119(10)
Li1 0.044(3) 0.0260(19) 0.0351(19) -0.0035(18) 0.0035(16) 0.0006(15)
C1 0.066(3) 0.0347(16) 0.110(3) 0.0058(16) 0.008(2) -0.0179(17)
C2 0.076(3) 0.0269(17) 0.219(6) 0.0063(19) 0.027(4) 0.020(3)
O1 0.0521(12) 0.0258(8) 0.0583(11) -0.0060(9) 0.0055(9) 0.0027(8)
C3 0.053(2) 0.053(2) 0.072(2) -0.0173(16) 0.0005(15) 0.0069(15)
C4 0.084(3) 0.086(3) 0.076(2) -0.031(3) 0.008(2) 0.012(2)

loop_
_atom_type_symbol
_atom_type_description
_atom_type_scat_dispersion_real
_atom_type_scat_dispersion_imag
_atom_type_scat_source
C C 0.0033 0.0016 'International Tables Vol C Tables 4.2.6.8 and 6.1.1.4'
H H 0.0000 0.0000 'International Tables Vol C Tables 4.2.6.8 and 6.1.1.4'
B B 0.0013 0.0007 'International Tables Vol C Tables 4.2.6.8 and 6.1.1.4'
Li Li -0.0003 0.0001 'International Tables Vol C Tables 4.2.6.8 and 6.1.1.4'
O O 0.0106 0.0060 'International Tables Vol C Tables 4.2.6.8 and 6.1.1.4'
P P 0.1023 0.0942 'International Tables Vol C Tables 4.2.6.8 and 6.1.1.4'

loop_
_geom_angle_atom_site_label_1
_geom_angle_atom_site_label_2
_geom_angle_atom_site_label_3
_geom_angle
P2 B1 P1 115.91(11)
P2 B1 P3 113.35(10)
P1 B1 P3 119.88(11)
P2 B1 P4 97.29(9)
P1 B1 P4 112.95(9)
P3 B1 P4 92.27(9)
C21 P1 C11 102.84(9)
C21 P1 B1 110.69(8)
C11 P1 B1 108.68(9)
C41 P2 C31 100.25(9)
C41 P2 B1 114.98(10)
C31 P2 B1 108.55(9)
C61 P3 C51 99.65(9)
C61 P3 B1 110.71(9)
C51 P3 B1 118.17(9)
C61 P3 Li1 109.43(12)
C51 P3 Li1 132.56(11)
B1 P3 Li1 85.78(12)
C71 P4 C81 97.66(9)
C71 P4 B1 111.17(9)
C81 P4 B1 116.96(10)
C71 P4 Li1 119.35(12)
C81 P4 Li1 125.31(13)
B1 P4 Li1 87.14(11)
C12 C11 C16 117.4(2)
C12 C11 P1 125.58(16)
C16 C11 P1 116.87(16)
C13 C12 C11 120.8(2)
C13 C12 H12 119.6
C11 C12 H12 119.6
C12 C13 C14 120.7(2)
C12 C13 H13 119.6
C14 C13 H13 119.6
C15 C14 C13 119.7(2)
C15 C14 H14 120.1
C13 C14 H14 120.1
C14 C15 C16 119.8(2)
C14 C15 H15 120.1
C16 C15 H15 120.1
C15 C16 C11 121.6(2)
C15 C16 H16 119.2
C11 C16 H16 119.2
C26 C21 C22 117.1(2)
C26 C21 P1 124.50(17)
C22 C21 P1 118.00(16)
C23 C22 C21 121.5(2)
C23 C22 H22 119.2
C21 C22 H22 119.2
C24 C23 C22 120.4(2)
C24 C23 H23 119.8
C22 C23 H23 119.8
C25 C24 C23 118.7(2)
C25 C24 H24 120.6
C23 C24 H24 120.6
C24 C25 C26 121.0(2)
C24 C25 H25 119.5
C26 C25 H25 119.5
C25 C26 C21 121.1(2)
C25 C26 H26 119.4
C21 C26 H26 119.4
C36 C31 C32 117.4(2)
C36 C31 P2 116.85(17)
C32 C31 P2 125.57(17)
C36 C31 Li1 95.57(17)
C32 C31 Li1 74.70(15)
P2 C31 Li1 104.18(13)
C33 C32 C31 120.9(2)
C33 C32 Li1 97.90(18)
C31 C32 Li1 73.37(15)
C33 C32 H32 119.5
C31 C32 H32 119.5
Li1 C32 H32 98.7
C34 C33 C32 120.3(2)
C34 C33 H33 119.9
C32 C33 H33 119.9
C33 C34 C35 119.8(2)
C33 C34 H34 120.1
C35 C34 H34 120.1
C34 C35 C36 119.8(2)
C34 C35 H35 120.1
C36 C35 H35 120.1
C35 C36 C31 121.9(2)
C35 C36 H36 119.1
C31 C36 H36 119.1
C42 C41 C46 117.86(19)
C42 C41 P2 123.96(15)
C46 C41 P2 117.30(17)
C41 C42 C43 121.0(2)
C41 C42 H42 119.5
C43 C42 H42 119.5
C44 C43 C42 120.1(3)
C44 C43 H43 120.0
C42 C43 H43 120.0
C45 C44 C43 119.5(2)
C45 C44 H44 120.2
C43 C44 H44 120.2
C44 C45 C46 120.8(2)
C44 C45 H45 119.6
C46 C45 H45 119.6
C45 C46 C41 120.7(2)
C45 C46 H46 119.7
C41 C46 H46 119.7
C56 C51 C52 117.33(19)
C56 C51 P3 121.34(17)
C52 C51 P3 121.23(15)
C53 C52 C51 121.7(2)
C53 C52 H52 119.2
C51 C52 H52 119.2
C54 C53 C52 120.4(2)
C54 C53 H53 119.8
C52 C53 H53 119.8
C55 C54 C53 118.9(2)
C55 C54 H54 120.6
C53 C54 H54 120.6
C54 C55 C56 121.3(2)
C54 C55 H55 119.3
C56 C55 H55 119.3
C51 C56 C55 120.4(2)
C51 C56 H56 119.8
C55 C56 H56 119.8
C66 C61 C62 117.7(2)
C66 C61 P3 124.53(17)
C62 C61 P3 117.72(18)
C63 C62 C61 121.7(2)
C63 C62 H62 119.2
C61 C62 H62 119.2
C64 C63 C62 119.4(2)
C64 C63 H63 120.3
C62 C63 H63 120.3
C65 C64 C63 120.0(2)
C65 C64 H64 120.0
C63 C64 H64 120.0
C64 C65 C66 120.5(2)
C64 C65 H65 119.8
C66 C65 H65 119.8
C65 C66 C61 120.6(2)
C65 C66 H66 119.7
C61 C66 H66 119.7
C72 C71 C76 118.78(19)
C72 C71 P4 119.23(17)
C76 C71 P4 121.98(16)
C73 C72 C71 120.3(2)
C73 C72 H72 119.8
C71 C72 H72 119.8
C74 C73 C72 120.3(2)
C74 C73 H73 119.9
C72 C73 H73 119.9
C73 C74 C75 120.5(2)
C73 C74 H74 119.8
C75 C74 H74 119.8
C76 C75 C74 119.5(2)
C76 C75 H75 120.3
C74 C75 H75 120.3
C75 C76 C71 120.7(2)
C75 C76 H76 119.7
C71 C76 H76 119.7
C82 C81 C86 118.1(2)
C82 C81 P4 126.51(17)
C86 C81 P4 115.34(18)
C81 C82 C83 120.0(2)
C81 C82 H82 120.0
C83 C82 H82 120.0
C84 C83 C82 121.2(3)
C84 C83 H83 119.4
C82 C83 H83 119.4
C83 C84 C85 119.5(2)
C83 C84 H84 120.3
C85 C84 H84 120.3
C84 C85 C86 120.1(3)
C84 C85 H85 119.9
C86 C85 H85 119.9
C85 C86 C81 121.0(3)
C85 C86 H86 119.5
C81 C86 H86 119.5
O1 Li1 P4 120.1(2)
O1 Li1 C31 126.7(2)
P4 Li1 C31 83.28(14)
O1 Li1 C32 115.7(2)
P4 Li1 C32 112.62(17)
C31 Li1 C32 31.94(9)
O1 Li1 P3 141.6(2)
P4 Li1 P3 70.05(11)
C31 Li1 P3 89.91(14)
C32 Li1 P3 88.43(14)
C2 C1 H1A 109.5
C2 C1 H1B 109.5
H1A C1 H1B 109.5
C2 C1 H1C 109.5
H1A C1 H1C 109.5
H1B C1 H1C 109.5
O1 C2 C1 111.6(3)
O1 C2 H2A 109.3
C1 C2 H2A 109.3
O1 C2 H2B 109.3
C1 C2 H2B 109.3
H2A C2 H2B 108.0
C2 O1 C3 116.3(3)
C2 O1 Li1 125.7(3)
C3 O1 Li1 117.6(2)
C4 C3 O1 111.6(3)
C4 C3 H3A 109.3
O1 C3 H3A 109.3
C4 C3 H3B 109.3
O1 C3 H3B 109.3
H3A C3 H3B 108.0
C3 C4 H4A 109.5
C3 C4 H4B 109.5
H4A C4 H4B 109.5
C3 C4 H4C 109.5
H4A C4 H4C 109.5
H4B C4 H4C 109.5

loop_
_geom_bond_atom_site_label_1
_geom_bond_atom_site_label_2
_geom_bond_distance
_geom_bond_publ_flag
B1 P2 2.013(2) y
B1 P1 2.015(2) y
B1 P3 2.032(2) y
B1 P4 2.053(2) y
Li1 P3 2.599(5) y
Li1 P4 2.532(4) y
Li1 C31 2.543(5) y
Li1 C32 2.560(5) y
Li1 O1 1.881(5) y
P1 C21 1.843(2) ?
P1 C11 1.849(2) ?
P2 C41 1.842(2) ?
P2 C31 1.858(2) ?
P3 C61 1.843(2) ?
P3 C51 1.854(2) ?
P4 C71 1.841(2) ?
P4 C81 1.846(2) ?
C11 C12 1.401(3) ?
C11 C16 1.407(3) ?
C12 C13 1.390(3) ?
C12 H12 0.9500 ?
C13 C14 1.391(4) ?
C13 H13 0.9500 ?
C14 C15 1.378(4) ?
C14 H14 0.9500 ?
C15 C16 1.396(3) ?
C15 H15 0.9500 ?
C16 H16 0.9500 ?
C21 C26 1.400(3) ?
C21 C22 1.407(3) ?
C22 C23 1.393(3) ?
C22 H22 0.9500 ?
C23 C24 1.391(3) ?
C23 H23 0.9500 ?
C24 C25 1.388(4) ?
C24 H24 0.9500 ?
C25 C26 1.394(3) ?
C25 H25 0.9500 ?
C26 H26 0.9500 ?
C31 C36 1.398(3) ?
C31 C32 1.404(3) ?
C32 C33 1.403(3) ?
C32 H32 0.9500 ?
C33 C34 1.386(4) ?
C33 H33 0.9500 ?
C34 C35 1.388(4) ?
C34 H34 0.9500 ?
C35 C36 1.395(4) ?
C35 H35 0.9500 ?
C36 H36 0.9500 ?
C41 C42 1.393(3) ?
C41 C46 1.405(3) ?
C42 C43 1.405(3) ?
C42 H42 0.9500 ?
C43 C44 1.382(4) ?
C43 H43 0.9500 ?
C44 C45 1.380(4) ?
C44 H44 0.9500 ?
C45 C46 1.392(3) ?
C45 H45 0.9500 ?
C46 H46 0.9500 ?
C51 C56 1.396(3) ?
C51 C52 1.397(3) ?
C52 C53 1.393(3) ?
C52 H52 0.9500 ?
C53 C54 1.378(4) ?
C53 H53 0.9500 ?
C54 C55 1.376(4) ?
C54 H54 0.9500 ?
C55 C56 1.402(3) ?
C55 H55 0.9500 ?
C56 H56 0.9500 ?
C61 C66 1.399(3) ?
C61 C62 1.402(3) ?
C62 C63 1.387(3) ?
C62 H62 0.9500 ?
C63 C64 1.386(4) ?
C63 H63 0.9500 ?
C64 C65 1.383(4) ?
C64 H64 0.9500 ?
C65 C66 1.390(3) ?
C65 H65 0.9500 ?
C66 H66 0.9500 ?
C71 C72 1.397(3) ?
C71 C76 1.398(3) ?
C72 C73 1.397(3) ?
C72 H72 0.9500 ?
C73 C74 1.369(4) ?
C73 H73 0.9500 ?
C74 C75 1.397(4) ?
C74 H74 0.9500 ?
C75 C76 1.392(3) ?
C75 H75 0.9500 ?
C76 H76 0.9500 ?
C81 C82 1.392(3) ?
C81 C86 1.413(3) ?
C82 C83 1.400(3) ?
C82 H82 0.9500 ?
C83 C84 1.376(4) ?
C83 H83 0.9500 ?
C84 C85 1.386(5) ?
C84 H84 0.9500 ?
C85 C86 1.387(4) ?
C85 H85 0.9500 ?
C86 H86 0.9500 ?
C1 C2 1.451(6) ?
C1 H1A 0.9800 ?
C1 H1B 0.9800 ?
C1 H1C 0.9800 ?
C2 O1 1.411(5) ?
C2 H2A 0.9900 ?
C2 H2B 0.9900 ?
O1 C3 1.460(4) ?
C3 C4 1.453(5) ?
C3 H3A 0.9900 ?
C3 H3B 0.9900 ?
C4 H4A 0.9800 ?
C4 H4B 0.9800 ?
C4 H4C 0.9800 ?

loop_
_geom_torsion_atom_site_label_1
_geom_torsion_atom_site_label_2
_geom_torsion_atom_site_label_3
_geom_torsion_atom_site_label_4
_geom_torsion
P2 B1 P1 C21 81.82(13)
P3 B1 P1 C21 -60.11(13)
P4 B1 P1 C21 -167.15(10)
P2 B1 P1 C11 -30.41(13)
P3 B1 P1 C11 -172.35(10)
P4 B1 P1 C11 80.62(12)
P1 B1 P2 C41 -73.44(13)
P3 B1 P2 C41 70.95(13)
P4 B1 P2 C41 166.61(8)
P1 B1 P2 C31 175.25(10)
P3 B1 P2 C31 -40.37(13)
P4 B1 P2 C31 55.30(11)
P2 B1 P3 C61 168.68(10)
P1 B1 P3 C61 -48.48(13)
P4 B1 P3 C61 69.74(11)
P2 B1 P3 C51 -77.38(13)
P1 B1 P3 C51 65.46(13)
P4 B1 P3 C51 -176.32(8)
P2 B1 P3 Li1 59.49(13)
P1 B1 P3 Li1 -157.67(13)
P4 B1 P3 Li1 -39.45(11)
P2 B1 P4 C71 166.29(9)
P1 B1 P4 C71 44.11(14)
P3 B1 P4 C71 -79.82(10)
P2 B1 P4 C81 55.36(12)
P1 B1 P4 C81 -66.82(13)
P3 B1 P4 C81 169.24(8)
P2 B1 P4 Li1 -73.25(13)
P1 B1 P4 Li1 164.57(14)
P3 B1 P4 Li1 40.64(12)
C21 P1 C11 C12 -59.3(2)
B1 P1 C11 C12 58.0(2)
C21 P1 C11 C16 125.26(17)
B1 P1 C11 C16 -117.38(17)
C16 C11 C12 C13 2.5(3)
P1 C11 C12 C13 -172.91(19)
C11 C12 C13 C14 0.0(4)
C12 C13 C14 C15 -1.9(4)
C13 C14 C15 C16 1.3(4)
C14 C15 C16 C11 1.2(4)
C12 C11 C16 C15 -3.1(3)
P1 C11 C16 C15 172.71(18)
C11 P1 C21 C26 -13.89(19)
B1 P1 C21 C26 -129.82(17)
C11 P1 C21 C22 173.49(15)
B1 P1 C21 C22 57.56(17)
C26 C21 C22 C23 3.1(3)
P1 C21 C22 C23 176.28(16)
C21 C22 C23 C24 -3.3(3)
C22 C23 C24 C25 1.0(3)
C23 C24 C25 C26 1.2(3)
C24 C25 C26 C21 -1.3(3)
C22 C21 C26 C25 -0.8(3)
P1 C21 C26 C25 -173.53(17)
C41 P2 C31 C36 128.96(17)
B1 P2 C31 C36 -110.15(17)
C41 P2 C31 C32 -46.01(19)
B1 P2 C31 C32 74.88(19)
C41 P2 C31 Li1 -127.15(14)
B1 P2 C31 Li1 -6.26(15)
C36 C31 C32 C33 -1.0(3)
P2 C31 C32 C33 173.98(17)
Li1 C31 C32 C33 -89.3(2)
C36 C31 C32 Li1 88.4(2)
P2 C31 C32 Li1 -96.69(18)
C31 C32 C33 C34 0.0(4)
Li1 C32 C33 C34 -75.3(3)
C32 C33 C34 C35 1.2(4)
C33 C34 C35 C36 -1.4(4)
C34 C35 C36 C31 0.4(4)
C32 C31 C36 C35 0.8(3)
P2 C31 C36 C35 -174.62(19)
Li1 C31 C36 C35 76.4(3)
C31 P2 C41 C42 144.6(2)
B1 P2 C41 C42 28.5(2)
C31 P2 C41 C46 -46.40(18)
B1 P2 C41 C46 -162.56(16)
C46 C41 C42 C43 0.0(4)
P2 C41 C42 C43 168.9(2)
C41 C42 C43 C44 0.1(4)
C42 C43 C44 C45 0.3(4)
C43 C44 C45 C46 -0.9(4)
C44 C45 C46 C41 1.0(4)
C42 C41 C46 C45 -0.6(3)
P2 C41 C46 C45 -170.22(18)
C61 P3 C51 C56 176.16(19)
B1 P3 C51 C56 56.3(2)
Li1 P3 C51 C56 -55.9(3)
C61 P3 C51 C52 -7.6(2)
B1 P3 C51 C52 -127.45(19)
Li1 P3 C51 C52 120.3(2)
C56 C51 C52 C53 -1.2(4)
P3 C51 C52 C53 -177.6(2)
C51 C52 C53 C54 0.0(4)
C52 C53 C54 C55 0.7(4)
C53 C54 C55 C56 -0.2(5)
C52 C51 C56 C55 1.7(4)
P3 C51 C56 C55 178.1(2)
C54 C55 C56 C51 -1.0(4)
C51 P3 C61 C66 -92.07(19)
B1 P3 C61 C66 33.1(2)
Li1 P3 C61 C66 126.0(2)
C51 P3 C61 C62 85.98(19)
B1 P3 C61 C62 -148.84(17)
Li1 P3 C61 C62 -56.0(2)
C66 C61 C62 C63 -0.4(3)
P3 C61 C62 C63 -178.6(2)
C61 C62 C63 C64 -0.4(4)
C62 C63 C64 C65 0.5(4)
C63 C64 C65 C66 0.2(4)
C64 C65 C66 C61 -1.0(4)
C62 C61 C66 C65 1.1(3)
P3 C61 C66 C65 179.17(17)
C81 P4 C71 C72 -121.65(18)
B1 P4 C71 C72 115.49(18)
Li1 P4 C71 C72 16.5(2)
C81 P4 C71 C76 57.2(2)
B1 P4 C71 C76 -65.7(2)
Li1 P4 C71 C76 -164.66(19)
C76 C71 C72 C73 1.4(3)
P4 C71 C72 C73 -179.73(18)
C71 C72 C73 C74 -0.1(4)
C72 C73 C74 C75 -0.7(4)
C73 C74 C75 C76 0.3(4)
C74 C75 C76 C71 1.0(4)
C72 C71 C76 C75 -1.8(3)
P4 C71 C76 C75 179.33(18)
C71 P4 C81 C82 -111.0(2)
B1 P4 C81 C82 7.5(2)
Li1 P4 C81 C82 114.5(2)
C71 P4 C81 C86 66.46(19)
B1 P4 C81 C86 -175.03(16)
Li1 P4 C81 C86 -68.1(2)
C86 C81 C82 C83 -3.2(3)
P4 C81 C82 C83 174.15(18)
C81 C82 C83 C84 1.9(4)
C82 C83 C84 C85 0.5(4)
C83 C84 C85 C86 -1.6(4)
C84 C85 C86 C81 0.2(4)
C82 C81 C86 C85 2.2(4)
P4 C81 C86 C85 -175.5(2)
C71 P4 Li1 O1 -58.9(3)
C81 P4 Li1 O1 67.0(3)
B1 P4 Li1 O1 -171.6(3)
C71 P4 Li1 C31 172.33(10)
C81 P4 Li1 C31 -61.82(16)
B1 P4 Li1 C31 59.58(12)
C71 P4 Li1 C32 159.44(14)
C81 P4 Li1 C32 -74.7(2)
B1 P4 Li1 C32 46.69(18)
C71 P4 Li1 P3 79.98(12)
C81 P4 Li1 P3 -154.17(9)
B1 P4 Li1 P3 -32.78(9)
C36 C31 Li1 O1 -36.8(3)
C32 C31 Li1 O1 80.1(3)
P2 C31 Li1 O1 -156.3(2)
C36 C31 Li1 P4 85.99(16)
C32 C31 Li1 P4 -157.09(17)
P2 C31 Li1 P4 -33.53(14)
C36 C31 Li1 C32 -116.9(2)
P2 C31 Li1 C32 123.56(17)
C36 C31 Li1 P3 155.91(16)
C32 C31 Li1 P3 -87.17(16)
P2 C31 Li1 P3 36.39(14)
C33 C32 Li1 O1 1.3(3)
C31 C32 Li1 O1 -118.7(3)
C33 C32 Li1 P4 144.7(2)
C31 C32 Li1 P4 24.76(19)
C33 C32 Li1 C31 120.0(2)
C33 C32 Li1 P3 -147.66(18)
C31 C32 Li1 P3 92.35(15)
C61 P3 Li1 O1 36.3(4)
C51 P3 Li1 O1 -88.1(3)
B1 P3 Li1 O1 146.8(3)
C61 P3 Li1 P4 -77.28(11)
C51 P3 Li1 P4 158.30(10)
B1 P3 Li1 P4 33.21(8)
C61 P3 Li1 C31 -160.16(11)
C51 P3 Li1 C31 75.42(18)
B1 P3 Li1 C31 -49.67(11)
C61 P3 Li1 C32 167.93(11)
C51 P3 Li1 C32 43.5(2)
B1 P3 Li1 C32 -81.58(12)
C1 C2 O1 C3 -179.8(4)
C1 C2 O1 Li1 -7.7(7)
P4 Li1 O1 C2 145.0(4)
C31 Li1 O1 C2 -109.8(5)
C32 Li1 O1 C2 -74.4(5)
P3 Li1 O1 C2 49.5(5)
P4 Li1 O1 C3 -43.0(3)
C31 Li1 O1 C3 62.3(3)
C32 Li1 O1 C3 97.6(3)
P3 Li1 O1 C3 -138.5(3)
C2 O1 C3 C4 -77.8(5)
Li1 O1 C3 C4 109.4(4)
